data_7038762
loop_
_publ_author_name
'Hou, Xiaomin'
'Tang, Si-Fu'

_publ_section_title
;
 Speciation of metal phosphonates with the assistance of weak
 interactions.
;
_journal_issue 17
_journal_name_full 'Dalton transactions (Cambridge, England : 2003)'
_journal_page_first 7349
_journal_page_last 7359
_journal_paper_doi 10.1039/c6dt00643d
_journal_volume 45
_journal_year 2016
_chemical_formula_sum 'C17 H20 Cu N2 O8 P2'
_chemical_formula_weight 505.83
_chemical_name_systematic
;
 ?
;
_space_group_crystal_system monoclinic
_space_group_IT_number 13
_space_group_name_Hall '-P 2yc'
_space_group_name_H-M_alt 'P 1 2/c 1'
_symmetry_space_group_name_Hall '-P 2yc'
_symmetry_space_group_name_H-M 'P 1 2/c 1'
_atom_sites_solution_hydrogens mixed
_audit_creation_method SHELXL-2013
_audit_update_record
;
2016-03-09 deposited with the CCDC.
2016-03-11 downloaded from the CCDC.
;
_cell_angle_alpha 90
_cell_angle_beta 113.25(3)
_cell_angle_gamma 90
_cell_formula_units_Z 2
_cell_length_a 9.054(4)
_cell_length_b 11.097(5)
_cell_length_c 11.481(5)
_cell_measurement_reflns_used 5352
_cell_measurement_temperature 293(2)
_cell_measurement_theta_max 24.99
_cell_measurement_theta_min 1.84
_cell_volume 1059.8(8)
_computing_cell_refinement 'Bruker XSCANS'
_computing_data_collection 'Bruker XSCANS'
_computing_data_reduction 'Bruker SHELXTL'
_computing_molecular_graphics 'Bruker SHELXTL'
_computing_publication_material 'Bruker SHELXTL'
_computing_structure_refinement 'SHELXL-2013 (Sheldrick, 2013)'
_computing_structure_solution 'SHELXS-97 (Sheldrick, 1990)'
_diffrn_ambient_temperature 293(2)
_diffrn_measured_fraction_theta_full 0.945
_diffrn_measured_fraction_theta_max 0.971
_diffrn_measurement_device_type 'Bruker P4'
_diffrn_measurement_method '\w scans'
_diffrn_radiation_type MoK\a
_diffrn_radiation_wavelength 0.71073
_diffrn_reflns_av_R_equivalents 0.0434
_diffrn_reflns_av_unetI/netI 0.0569
_diffrn_reflns_Laue_measured_fraction_full 0.945
_diffrn_reflns_Laue_measured_fraction_max 0.971
_diffrn_reflns_limit_h_max 9
_diffrn_reflns_limit_h_min -10
_diffrn_reflns_limit_k_max 12
_diffrn_reflns_limit_k_min -13
_diffrn_reflns_limit_l_max 13
_diffrn_reflns_limit_l_min -8
_diffrn_reflns_number 4412
_diffrn_reflns_point_group_measured_fraction_full 0.945
_diffrn_reflns_point_group_measured_fraction_max 0.971
_diffrn_reflns_theta_full 25.242
_diffrn_reflns_theta_max 24.987
_diffrn_reflns_theta_min 1.835
_diffrn_source 'fine-focus sealed tube'
_exptl_absorpt_coefficient_mu 1.228
_exptl_absorpt_correction_T_max 0.822
_exptl_absorpt_correction_T_min 0.767
_exptl_absorpt_correction_type multi-scan
_exptl_crystal_colour blue
_exptl_crystal_density_diffrn 1.585
_exptl_crystal_description prism
_exptl_crystal_F_000 518
_exptl_crystal_size_max 0.32
_exptl_crystal_size_mid 0.18
_exptl_crystal_size_min 0.16
_refine_diff_density_max 0.356
_refine_diff_density_min -0.459
_refine_diff_density_rms 0.079
_refine_ls_extinction_method none
_refine_ls_goodness_of_fit_ref 1.048
_refine_ls_hydrogen_treatment constr
_refine_ls_matrix_type full
_refine_ls_number_parameters 167
_refine_ls_number_reflns 1816
_refine_ls_number_restraints 0
_refine_ls_restrained_S_all 1.048
_refine_ls_R_factor_all 0.0594
_refine_ls_R_factor_gt 0.0377
_refine_ls_shift/su_max 0.001
_refine_ls_shift/su_mean 0.000
_refine_ls_structure_factor_coef Fsqd
_refine_ls_weighting_details
;
 w=1/[\s^2^(Fo^2^)+(0.0381P)^2^+0.2253P]
 where P=(Fo^2^+2Fc^2^)/3
;
_refine_ls_weighting_scheme calc
_refine_ls_wR_factor_gt 0.0813
_refine_ls_wR_factor_ref 0.0888
_reflns_Friedel_coverage 0.000
_reflns_number_gt 1388
_reflns_number_total 1816
_reflns_threshold_expression 'I > 2\s(I)'
_cod_data_source_file c6dt00643d2.cif
_cod_data_source_block 4
_cod_depositor_comments 'Adding full bibliography for 7038759--7038764.cif.'
_cod_database_code 7038762
_shelx_space_group_comment
;
The symmetry employed for this shelxl refinement is uniquely defined
by the following loop, which should always be used as a source of
symmetry information in preference to the above space-group names.
They are only intended as comments.
;
_shelxl_version_number 2013-2

loop_
_space_group_symop_operation_xyz
'x, y, z'
'-x, y, -z+1/2'
'-x, -y, -z'
'x, -y, z-1/2'

loop_
_atom_site_label
_atom_site_type_symbol
_atom_site_fract_x
_atom_site_fract_y
_atom_site_fract_z
_atom_site_U_iso_or_equiv
_atom_site_adp_type
_atom_site_occupancy
_atom_site_site_symmetry_order
_atom_site_calc_flag
_atom_site_refinement_flags_posn
_atom_site_refinement_flags_adp
_atom_site_refinement_flags_occupancy
_atom_site_disorder_assembly
_atom_site_disorder_group
Cu1 Cu 1.0000 0.17945(5) 1.2500 0.0200(2) Uani 1 2 d S T P A .
N1 N 1.0000 0.3619(3) 1.2500 0.0223(10) Uani 1 2 d S T P . .
N2 N 1.0000 0.9988(4) 1.2500 0.0211(9) Uani 1 2 d S T P . .
O1 O 0.5691(3) 0.1426(2) 1.0898(2) 0.0329(6) Uani 1 1 d . . . . .
H1A H 0.4914 0.0972 1.0638 0.049 Uiso 1 1 d R U . . .
O1W O 1.2164(3) 0.1953(2) 1.1556(2) 0.0429(7) Uani 1 1 d . . . . .
H1W H 1.2402 0.1674 1.0962 0.064 Uiso 1 1 d R U . A .
H2W H 1.2995 0.1698 1.2168 0.064 Uiso 1 1 d R U . . .
O2 O 0.6789(3) -0.0076(2) 0.97691(19) 0.0246(6) Uani 1 1 d . . . . .
O3 O 0.8339(3) 0.1844(2) 1.07895(19) 0.0237(6) Uani 1 1 d . . . . .
P1 P 0.67311(11) 0.12410(8) 1.00949(8) 0.0212(2) Uani 1 1 d . . . . .
C1 C 0.5616(11) 0.5312(7) 0.7346(10) 0.061(3) Uani 0.5 1 d . . P . .
H1B H 0.5325 0.5568 0.6485 0.092 Uiso 0.5 1 d R U P . .
H1C H 0.4941 0.5710 0.7696 0.092 Uiso 0.5 1 d R U P . .
H1D H 0.6719 0.5516 0.7837 0.092 Uiso 0.5 1 d R U P . .
C2 C 0.5349(12) 0.3959(6) 0.7361(9) 0.028(2) Uani 0.5 1 d . . P . .
C3 C 0.5732(6) 0.3309(4) 0.8618(4) 0.0695(18) Uani 1 1 d . . . . .
H3A H 0.5950 0.3751 0.9387 0.083 Uiso 1 1 d R U . . .
C4 C 0.5753(4) 0.2063(3) 0.8639(3) 0.0278(9) Uani 1 1 d . . . . .
C5 C 0.5000 0.1455(5) 0.7500 0.0259(12) Uani 1 2 d S T P . .
H5A H 0.5000 0.0617 0.7500 0.031 Uiso 1 2 calc R U P . .
C6 C 1.0283(9) 0.4241(6) 1.3553(6) 0.033(2) Uani 0.523(6) 1 d . . P A 1
H6A H 1.0485 0.3821 1.4301 0.039 Uiso 0.523(6) 1 calc R U P A 1
C7 C 1.0291(10) 0.5482(6) 1.3586(6) 0.036(2) Uani 0.523(6) 1 d . . P A 1
H7A H 1.0495 0.5878 1.4348 0.043 Uiso 0.523(6) 1 calc R U P A 1
C6' C 0.8711(10) 0.4255(8) 1.2351(10) 0.050(3) Uani 0.477(6) 1 d . . P A 2
H6'A H 0.7774 0.3838 1.2238 0.059 Uiso 0.477(6) 1 calc R U P A 2
C7' C 0.8651(11) 0.5504(7) 1.2350(10) 0.051(3) Uani 0.477(6) 1 d . . P A 2
H7'A H 0.7703 0.5900 1.2248 0.061 Uiso 0.477(6) 1 calc R U P A 2
C8 C 1.0000 0.6144(4) 1.2500 0.0243(12) Uani 1 2 d S T P . .
C9 C 1.0000 0.7482(4) 1.2500 0.0220(11) Uani 1 2 d S T P A .
C10 C 1.0478(5) 0.8133(3) 1.1676(4) 0.0346(10) Uani 1 1 d . . . . .
H10A H 1.0811 0.7736 1.1109 0.042 Uiso 1 1 calc R U . A .
C11 C 1.0456(5) 0.9360(3) 1.1708(3) 0.0310(9) Uani 1 1 d . . . . .
H11A H 1.0776 0.9783 1.1147 0.037 Uiso 1 1 calc R U . . .

loop_
_atom_site_aniso_label
_atom_site_aniso_U_11
_atom_site_aniso_U_22
_atom_site_aniso_U_33
_atom_site_aniso_U_23
_atom_site_aniso_U_13
_atom_site_aniso_U_12
Cu1 0.0227(4) 0.0103(3) 0.0162(3) 0.000 -0.0038(2) 0.000
N1 0.024(3) 0.014(2) 0.021(2) 0.000 0.0006(19) 0.000
N2 0.027(2) 0.016(2) 0.0144(18) 0.000 0.0018(18) 0.000
O1 0.0270(15) 0.0391(16) 0.0320(13) -0.0149(12) 0.0108(12) -0.0114(12)
O1W 0.0389(17) 0.0476(19) 0.0398(15) -0.0083(13) 0.0129(13) 0.0017(14)
O2 0.0235(14) 0.0218(13) 0.0238(12) -0.0020(10) 0.0043(11) -0.0023(11)
O3 0.0226(14) 0.0233(13) 0.0182(11) 0.0012(10) 0.0007(10) -0.0053(11)
P1 0.0200(5) 0.0215(5) 0.0149(4) -0.0022(4) -0.0008(4) -0.0032(4)
C1 0.080(9) 0.022(4) 0.059(6) 0.014(4) 0.003(6) -0.002(4)
C2 0.037(8) 0.024(4) 0.020(5) 0.000(3) 0.007(4) 0.004(4)
C3 0.097(4) 0.033(3) 0.029(2) -0.005(2) -0.028(2) 0.004(3)
C4 0.024(2) 0.024(2) 0.0226(19) -0.0024(15) -0.0046(16) 0.0031(16)
C5 0.024(3) 0.025(3) 0.020(2) 0.000 -0.002(2) 0.000
C6 0.055(6) 0.022(4) 0.022(4) 0.002(3) 0.016(4) 0.000(4)
C7 0.061(6) 0.021(4) 0.029(4) -0.003(3) 0.022(4) 0.002(4)
C6' 0.027(5) 0.023(5) 0.103(8) 0.001(5) 0.030(6) -0.005(4)
C7' 0.035(6) 0.018(5) 0.109(8) 0.007(5) 0.039(6) 0.010(4)
C8 0.031(3) 0.015(3) 0.030(3) 0.000 0.015(2) 0.000
C9 0.026(3) 0.008(2) 0.028(3) 0.000 0.007(2) 0.000
C10 0.051(3) 0.022(2) 0.041(2) -0.0063(18) 0.029(2) -0.005(2)
C11 0.049(3) 0.018(2) 0.034(2) 0.0013(16) 0.0248(19) -0.0059(18)

loop_
_atom_type_symbol
_atom_type_description
_atom_type_scat_dispersion_real
_atom_type_scat_dispersion_imag
_atom_type_scat_source
C C 0.0033 0.0016 'International Tables Vol C Tables 4.2.6.8 and 6.1.1.4'
H H 0.0000 0.0000 'International Tables Vol C Tables 4.2.6.8 and 6.1.1.4'
Cu Cu 0.3201 1.2651 'International Tables Vol C Tables 4.2.6.8 and 6.1.1.4'
N N 0.0061 0.0033 'International Tables Vol C Tables 4.2.6.8 and 6.1.1.4'
O O 0.0106 0.0060 'International Tables Vol C Tables 4.2.6.8 and 6.1.1.4'
P P 0.1023 0.0942 'International Tables Vol C Tables 4.2.6.8 and 6.1.1.4'

loop_
_geom_angle_atom_site_label_1
_geom_angle_atom_site_label_2
_geom_angle_atom_site_label_3
_geom_angle
_geom_angle_site_symmetry_1
_geom_angle_site_symmetry_3
O3 Cu1 O3 176.76(14) 2_757 .
O3 Cu1 N2 91.62(7) 2_757 1_545
O3 Cu1 N2 91.62(7) . 1_545
O3 Cu1 N1 88.38(7) 2_757 .
O3 Cu1 N1 88.38(7) . .
N2 Cu1 N1 180.0 1_545 .
O3 Cu1 O1W 90.55(10) 2_757 .
O3 Cu1 O1W 89.23(9) . .
N2 Cu1 O1W 93.90(6) 1_545 .
N1 Cu1 O1W 86.10(6) . .
C6' N1 C6' 115.1(8) 2_757 .
C6 N1 C6 117.3(7) . 2_757
C6' N1 Cu1 122.5(4) 2_757 .
C6' N1 Cu1 122.5(4) . .
C6 N1 Cu1 121.4(3) . .
C6 N1 Cu1 121.4(3) 2_757 .
C11 N2 C11 117.1(4) . 2_757
C11 N2 Cu1 121.5(2) . 1_565
C11 N2 Cu1 121.5(2) 2_757 1_565
P1 O1 H1A 109.5 . .
Cu1 O1W H1W 141.5 . .
Cu1 O1W H2W 101.5 . .
H1W O1W H2W 96.9 . .
P1 O3 Cu1 135.97(14) . .
O3 P1 O2 115.93(14) . .
O3 P1 O1 107.95(13) . .
O2 P1 O1 111.01(14) . .
O3 P1 C4 106.49(16) . .
O2 P1 C4 108.18(15) . .
O1 P1 C4 106.83(16) . .
C1 C1 C2 80.8(5) 2_656 .
C1 C1 C2 55.0(4) 2_656 2_656
C2 C1 C2 26.0(4) . 2_656
C1 C1 H1B 111.4 2_656 .
C2 C1 H1B 108.8 . .
C2 C1 H1B 118.3 2_656 .
C1 C1 H1C 29.4 2_656 .
C2 C1 H1C 108.6 . .
C2 C1 H1C 82.6 2_656 .
H1B C1 H1C 109.5 . .
C1 C1 H1D 130.4 2_656 .
C2 C1 H1D 111.0 . .
C2 C1 H1D 123.1 2_656 .
H1B C1 H1D 109.5 . .
H1C C1 H1D 109.5 . .
C2 C2 C3 84.7(13) 2_656 2_656
C2 C2 C1 98.9(4) 2_656 .
C3 C2 C1 125.2(8) 2_656 .
C2 C2 C3 63.3(11) 2_656 .
C3 C2 C3 110.4(6) 2_656 .
C1 C2 C3 120.0(7) . .
C2 C2 C1 55.1(4) 2_656 2_656
C3 C2 C1 110.1(7) 2_656 2_656
C1 C2 C1 44.2(7) . 2_656
C3 C2 C1 99.3(5) . 2_656
C2 C3 C4 122.8(5) 2_656 .
C2 C3 C2 32.1(6) 2_656 .
C4 C3 C2 119.1(4) . .
C2 C3 H3A 107.8 2_656 .
C4 C3 H3A 120.0 . .
C2 C3 H3A 121.0 . .
C3 C4 C5 118.1(4) . .
C3 C4 P1 121.4(3) . .
C5 C4 P1 120.5(3) . .
C4 C5 C4 121.8(5) 2_656 .
C4 C5 H5A 119.1 2_656 .
C4 C5 H5A 119.1 . .
N1 C6 C7 122.9(6) . .
N1 C6 H6A 118.6 . .
C7 C6 H6A 118.6 . .
C6 C7 C8 120.6(6) . .
C6 C7 H7A 119.7 . .
C8 C7 H7A 119.7 . .
N1 C6' C7' 124.7(8) . .
N1 C6' H6'A 117.7 . .
C7' C6' H6'A 117.7 . .
C8 C7' C6' 119.2(7) . .
C8 C7' H7'A 120.4 . .
C6' C7' H7'A 120.4 . .
C7' C8 C7' 117.2(8) 2_757 .
C7 C8 C7 115.7(7) 2_757 .
C7' C8 C9 121.4(4) 2_757 .
C7' C8 C9 121.4(4) . .
C7 C8 C9 122.1(3) 2_757 .
C7 C8 C9 122.1(3) . .
C10 C9 C10 117.3(4) . 2_757
C10 C9 C8 121.4(2) . .
C10 C9 C8 121.4(2) 2_757 .
C11 C10 C9 119.3(3) . .
C11 C10 H10A 120.3 . .
C9 C10 H10A 120.3 . .
N2 C11 C10 123.5(3) . .
N2 C11 H11A 118.3 . .
C10 C11 H11A 118.3 . .

loop_
_geom_bond_atom_site_label_1
_geom_bond_atom_site_label_2
_geom_bond_distance
_geom_bond_site_symmetry_2
Cu1 O3 1.947(2) 2_757
Cu1 O3 1.947(2) .
Cu1 N2 2.005(4) 1_545
Cu1 N1 2.024(4) .
Cu1 O1W 2.592(3) .
N1 C6' 1.316(9) 2_757
N1 C6' 1.316(9) .
N1 C6 1.326(7) .
N1 C6 1.326(7) 2_757
N2 C11 1.333(4) .
N2 C11 1.333(4) 2_757
N2 Cu1 2.005(4) 1_565
O1 P1 1.570(3) .
O1 H1A 0.8200 .
O1W H1W 0.8500 .
O1W H2W 0.8500 .
O2 P1 1.515(3) .
O3 P1 1.512(2) .
P1 C4 1.800(3) .
C1 C1 1.296(19) 2_656
C1 C2 1.522(10) .
C1 C2 1.834(10) 2_656
C1 H1B 0.9600 .
C1 H1C 0.9600 .
C1 H1D 0.9600 .
C2 C2 0.814(13) 2_656
C2 C3 1.369(10) 2_656
C2 C3 1.526(9) .
C2 C1 1.834(10) 2_656
C3 C2 1.369(10) 2_656
C3 C4 1.383(5) .
C3 H3A 0.9599 .
C4 C5 1.388(4) .
C5 C4 1.388(4) 2_656
C5 H5A 0.9300 .
C6 C7 1.378(9) .
C6 H6A 0.9300 .
C7 C8 1.380(7) .
C7 H7A 0.9300 .
C6' C7' 1.387(11) .
C6' H6'A 0.9300 .
C7' C8 1.363(9) .
C7' H7'A 0.9300 .
C8 C7' 1.363(9) 2_757
C8 C7 1.380(7) 2_757
C8 C9 1.485(6) .
C9 C10 1.388(4) .
C9 C10 1.388(4) 2_757
C10 C11 1.363(5) .
C10 H10A 0.9300 .
C11 H11A 0.9300 .

loop_
_geom_hbond_atom_site_label_D
_geom_hbond_atom_site_label_H
_geom_hbond_atom_site_label_A
_geom_hbond_distance_DH
_geom_hbond_distance_HA
_geom_hbond_distance_DA
_geom_hbond_angle_DHA
_geom_hbond_site_symmetry_A
O1 H1A O2 0.82 1.74 2.553(3) 173.3 3_657
O1W H2W O1 0.85 2.09 2.859(4) 151.0 2_757
O1W H1W O2 0.85 2.21 2.948(4) 145.5 3_757
C5 H5A O2 0.93 2.58 2.994(4) 107.3 .
C5 H5A O2 0.93 2.58 2.994(4) 107.3 2_656
C6 H6A O3 0.93 2.46 2.908(7) 109.8 2_757

loop_
_geom_torsion_atom_site_label_1
_geom_torsion_atom_site_label_2
_geom_torsion_atom_site_label_3
_geom_torsion_atom_site_label_4
_geom_torsion
_geom_torsion_site_symmetry_1
_geom_torsion_site_symmetry_4
Cu1 O3 P1 O2 -73.2(2) . .
Cu1 O3 P1 O1 52.0(2) . .
Cu1 O3 P1 C4 166.4(2) . .
C1 C1 C2 C2 -6.7(17) 2_656 2_656
C1 C1 C2 C3 83.0(11) 2_656 2_656
C2 C1 C2 C3 89.8(18) 2_656 2_656
C1 C1 C2 C3 -71.0(11) 2_656 .
C2 C1 C2 C3 -64.2(12) 2_656 .
C2 C1 C2 C1 6.7(17) 2_656 2_656
C3 C2 C3 C2 -72.6(11) 2_656 2_656
C1 C2 C3 C2 84.9(7) . 2_656
C1 C2 C3 C2 43.0(6) 2_656 2_656
C2 C2 C3 C4 106.3(8) 2_656 .
C3 C2 C3 C4 33.6(7) 2_656 .
C1 C2 C3 C4 -168.8(6) . .
C1 C2 C3 C4 149.3(5) 2_656 .
C2 C3 C4 C5 19.5(8) 2_656 .
C2 C3 C4 C5 -17.8(7) . .
C2 C3 C4 P1 -160.8(5) 2_656 .
C2 C3 C4 P1 161.9(5) . .
O3 P1 C4 C3 -45.1(4) . .
O2 P1 C4 C3 -170.4(4) . .
O1 P1 C4 C3 70.1(4) . .
O3 P1 C4 C5 134.6(2) . .
O2 P1 C4 C5 9.4(3) . .
O1 P1 C4 C5 -110.2(3) . .
C3 C4 C5 C4 0.3(3) . 2_656
P1 C4 C5 C4 -179.4(3) . 2_656
C6' N1 C6 C7 60.3(8) 2_757 .
C6' N1 C6 C7 -62.7(8) . .
C6 N1 C6 C7 0.0(6) 2_757 .
Cu1 N1 C6 C7 -180.0(6) . .
N1 C6 C7 C8 -0.1(11) . .
C6' N1 C6' C7' -0.3(8) 2_757 .
C6 N1 C6' C7' 63.7(10) . .
C6 N1 C6' C7' -61.8(10) 2_757 .
Cu1 N1 C6' C7' 179.7(8) . .
N1 C6' C7' C8 0.7(16) . .
C6' C7' C8 C7' -0.3(7) . 2_757
C6' C7' C8 C7 60.1(9) . 2_757
C6' C7' C8 C7 -63.5(9) . .
C6' C7' C8 C9 179.7(7) . .
C6 C7 C8 C7' -61.2(8) . 2_757
C6 C7 C8 C7' 64.1(8) . .
C6 C7 C8 C7 0.0(5) . 2_757
C6 C7 C8 C9 -180.0(5) . .
C7' C8 C9 C10 55.0(6) 2_757 .
C7' C8 C9 C10 -125.0(6) . .
C7 C8 C9 C10 -31.6(4) 2_757 .
C7 C8 C9 C10 148.4(4) . .
C7' C8 C9 C10 -125.0(6) 2_757 2_757
C7' C8 C9 C10 55.0(6) . 2_757
C7 C8 C9 C10 148.4(4) 2_757 2_757
C7 C8 C9 C10 -31.6(4) . 2_757
C10 C9 C10 C11 -0.1(3) 2_757 .
C8 C9 C10 C11 179.9(3) . .
C11 N2 C11 C10 -0.1(3) 2_757 .
Cu1 N2 C11 C10 179.9(3) 1_565 .
C9 C10 C11 N2 0.3(6) . .
